data_4313361
loop_
_publ_author_name
'Tristram Chivers'
'Chantall Fedorchuk'
'Gabriele Schatte'
'Masood Parvez'

_publ_contact_author_address
; Department of Chemistry
    University of Calgary
    Calgary Alberta T2N 1N4
    Canada
;
_publ_contact_author_email chivers@ucalgary.ca
_publ_contact_author_fax '001 403 289 9488'
_publ_contact_author_name 'Dr Tristram Chivers'
_publ_contact_author_phone '001 403 220 5741'
_publ_section_title
;
 Syntheses and X-ray Structures of Monocyclic, Bicyclic, and Spirocyclic
 Gallium and Indium Boraamidinates
;
_journal_name_full 'Inorganic Chemistry'
_journal_page_first 2084
_journal_page_last 2093
_journal_paper_doi 10.1021/ic0206286
_journal_volume 42
_journal_year 2003
_chemical_formula_moiety 'C32 H56 B2 Ga Li N4 O'
_chemical_formula_sum 'C32 H56 B2 Ga Li N4 O'
_chemical_formula_weight 611.09
_chemical_name_systematic
;
   ?
;
_space_group_IT_number 60
_symmetry_cell_setting orthorhombic
_symmetry_space_group_name_Hall '-P 2n 2ab'
_symmetry_space_group_name_H-M 'P b c n'
_atom_sites_solution_hydrogens geom
_atom_sites_solution_primary direct
_atom_sites_solution_secondary difmap
_cell_angle_alpha 90.00
_cell_angle_beta 90.00
_cell_angle_gamma 90.00
_cell_formula_units_Z 4
_cell_length_a 15.7660(5)
_cell_length_b 11.9720(9)
_cell_length_c 18.6330(9)
_cell_measurement_reflns_used 6179
_cell_measurement_temperature 173(2)
_cell_volume 3517.0(3)
_computing_cell_refinement 'HKL Scalepack (Otwinowski & Minor 1997)'
_computing_data_collection 'Collect (Nonius BV, 1997-2000)'
_computing_data_reduction ' HKL Denzo and Scalepack (Otwinowski & Minor 1997)'
_computing_molecular_graphics ' Cameron (WinGX v1.64-03a), Ortep (SHELXTL-NT v5.1, Bruker)'
_computing_publication_material 'WinGX v1.64-03a (L. J. Farrugia)'
_computing_structure_refinement 'SHELXL-97 (Sheldrick, 1997)'
_computing_structure_solution ' SIR-97 (A. Altomare, G. Cascarano et al.)'
_diffrn_ambient_temperature 173(2)
_diffrn_detector_area_resol_mean 9
_diffrn_measured_fraction_theta_full 0.997
_diffrn_measured_fraction_theta_max 0.997
_diffrn_measurement_device '95mm CCD camera on \k-goniostat'
_diffrn_measurement_device_type 'KappaCCD (Nonius, FR540C)'
_diffrn_measurement_method 'CCD rotation images, thick slices'
_diffrn_radiation_monochromator 'horizonally mounted graphite crystal'
_diffrn_radiation_source 'Enraf Nonius FR590D, fine-focus sealed tube'
_diffrn_radiation_type MoK\a
_diffrn_radiation_wavelength 0.71073
_diffrn_reflns_av_R_equivalents 0.1203
_diffrn_reflns_av_sigmaI/netI 0.0838
_diffrn_reflns_limit_h_max 18
_diffrn_reflns_limit_h_min -18
_diffrn_reflns_limit_k_max 14
_diffrn_reflns_limit_k_min -14
_diffrn_reflns_limit_l_max 21
_diffrn_reflns_limit_l_min -21
_diffrn_reflns_number 10721
_diffrn_reflns_theta_full 24.71
_diffrn_reflns_theta_max 24.71
_diffrn_reflns_theta_min 3.28
_diffrn_standards_decay_% 'no decay'
_exptl_absorpt_coefficient_mu 0.811
_exptl_absorpt_correction_T_max 0.9606
_exptl_absorpt_correction_T_min 0.9090
_exptl_absorpt_correction_type multi-scan
_exptl_absorpt_process_details 'HKL Scalepack (Otwinowski & Minor 1997)'
_exptl_crystal_colour colourless
_exptl_crystal_density_diffrn 1.154
_exptl_crystal_density_method 'not measured'
_exptl_crystal_description plate
_exptl_crystal_F_000 1312
_exptl_crystal_size_max 0.12
_exptl_crystal_size_mid 0.12
_exptl_crystal_size_min 0.05
_refine_diff_density_max 0.403
_refine_diff_density_min -0.394
_refine_diff_density_rms 0.064
_refine_ls_extinction_method none
_refine_ls_goodness_of_fit_ref 1.075
_refine_ls_hydrogen_treatment mixed
_refine_ls_matrix_type full
_refine_ls_number_parameters 206
_refine_ls_number_reflns 2992
_refine_ls_number_restraints 51
_refine_ls_restrained_S_all 1.088
_refine_ls_R_factor_all 0.1076
_refine_ls_R_factor_gt 0.0549
_refine_ls_shift/su_max 0.000
_refine_ls_shift/su_mean 0.000
_refine_ls_structure_factor_coef Fsqd
_refine_ls_weighting_details 'calc w=1/[\s^2^(Fo^2^)+(0.0429P)^2^+1.7535P] where P=(Fo^2^+2Fc^2^)/3'
_refine_ls_weighting_scheme calc
_refine_ls_wR_factor_gt 0.1099
_refine_ls_wR_factor_ref 0.1293
_reflns_number_gt 1836
_reflns_number_total 2992
_reflns_threshold_expression >2sigma(I)
_cod_data_source_file ic0206286_4.cif
_cod_data_source_block 3a
_cod_database_code 4313361

loop_
_symmetry_equiv_pos_as_xyz
'x, y, z'
'-x+1/2, -y+1/2, z+1/2'
'x+1/2, -y+1/2, -z'
'-x, y, -z+1/2'
'-x, -y, -z'
'x-1/2, y-1/2, -z-1/2'
'-x-1/2, y-1/2, z'
'x, -y, z-1/2'

loop_
_atom_site_label
_atom_site_type_symbol
_atom_site_fract_x
_atom_site_fract_y
_atom_site_fract_z
_atom_site_U_iso_or_equiv
_atom_site_adp_type
_atom_site_occupancy
_atom_site_symmetry_multiplicity
_atom_site_calc_flag
_atom_site_refinement_flags
_atom_site_disorder_assembly
_atom_site_disorder_group
Ga1 Ga 0.5000 0.57625(5) 0.2500 0.0337(2) Uani 1 2 d S . .
N1 N 0.4030(2) 0.4770(3) 0.27048(17) 0.0381(9) Uani 1 1 d . . .
N2 N 0.4549(2) 0.6290(2) 0.33749(18) 0.0403(8) Uani 1 1 d . . .
C1 C 0.3196(3) 0.5284(3) 0.3954(2) 0.0401(10) Uani 1 1 d . . .
C2 C 0.2571(3) 0.6078(4) 0.4098(2) 0.0469(11) Uani 1 1 d . . .
H2 H 0.2546 0.6734 0.3813 0.056 Uiso 1 1 calc . . .
C3 C 0.1984(3) 0.5940(4) 0.4646(3) 0.0529(12) Uani 1 1 d . . .
H3 H 0.1572 0.6502 0.4739 0.063 Uiso 1 1 calc . . .
C4 C 0.2003(3) 0.4988(4) 0.5052(2) 0.0537(12) Uani 1 1 d . . .
H4 H 0.1596 0.4883 0.5422 0.064 Uiso 1 1 calc . . .
C5 C 0.2604(3) 0.4187(4) 0.4930(2) 0.0549(12) Uani 1 1 d . . .
H5 H 0.2621 0.3534 0.5219 0.066 Uiso 1 1 calc . . .
C6 C 0.3189(3) 0.4329(3) 0.4381(2) 0.0463(11) Uani 1 1 d . . .
H6 H 0.3596 0.3760 0.4295 0.056 Uiso 1 1 calc . . .
C10 C 0.3321(3) 0.4392(3) 0.2252(2) 0.0421(11) Uani 1 1 d . . .
C11 C 0.3675(3) 0.4078(3) 0.1514(2) 0.0485(12) Uani 1 1 d . . .
H11A H 0.3950 0.4731 0.1299 0.058 Uiso 1 1 calc R . .
H11B H 0.3210 0.3828 0.1204 0.058 Uiso 1 1 calc R . .
H11C H 0.4090 0.3475 0.1568 0.058 Uiso 1 1 calc R . .
C12 C 0.2888(3) 0.3356(4) 0.2568(3) 0.0577(12) Uani 1 1 d . . .
H12A H 0.3310 0.2766 0.2641 0.069 Uiso 1 1 calc R . .
H12B H 0.2449 0.3092 0.2236 0.069 Uiso 1 1 calc R . .
H12C H 0.2627 0.3549 0.3029 0.069 Uiso 1 1 calc R . .
C13 C 0.2646(3) 0.5291(4) 0.2151(3) 0.0566(13) Uani 1 1 d . . .
H13A H 0.2908 0.5962 0.1946 0.068 Uiso 1 1 calc R . .
H13B H 0.2393 0.5474 0.2617 0.068 Uiso 1 1 calc R . .
H13C H 0.2205 0.5016 0.1826 0.068 Uiso 1 1 calc R . .
C20 C 0.4821(3) 0.7156(3) 0.3890(2) 0.0478(12) Uani 1 1 d . . .
C21 C 0.4248(3) 0.8182(4) 0.3806(3) 0.0699(15) Uani 1 1 d . . .
H21A H 0.3660 0.7973 0.3909 0.084 Uiso 1 1 calc R . .
H21B H 0.4290 0.8465 0.3314 0.084 Uiso 1 1 calc R . .
H21C H 0.4430 0.8764 0.4143 0.084 Uiso 1 1 calc R . .
C22 C 0.5721(3) 0.7501(4) 0.3724(3) 0.0625(14) Uani 1 1 d . . .
H22A H 0.6099 0.6858 0.3784 0.075 Uiso 1 1 calc R . .
H22B H 0.5894 0.8099 0.4052 0.075 Uiso 1 1 calc R . .
H22C H 0.5754 0.7769 0.3228 0.075 Uiso 1 1 calc R . .
C23 C 0.4785(3) 0.6721(4) 0.4661(2) 0.0712(16) Uani 1 1 d . . .
H23A H 0.4203 0.6499 0.4776 0.085 Uiso 1 1 calc R . .
H23B H 0.4968 0.7311 0.4991 0.085 Uiso 1 1 calc R . .
H23C H 0.5162 0.6074 0.4709 0.085 Uiso 1 1 calc R . .
O1 O 0.5000 0.2002(3) 0.2500 0.0730(15) Uani 1 2 d SDU . .
C31 C 0.5351(8) 0.1561(13) 0.1785(8) 0.087(6) Uani 0.582(15) 1 d PDU A 1
H31A H 0.5618 0.2184 0.1518 0.105 Uiso 0.582(15) 1 calc PR A 1
H31B H 0.5794 0.0995 0.1882 0.105 Uiso 0.582(15) 1 calc PR A 1
C32 C 0.4685(8) 0.1063(12) 0.1345(7) 0.079(4) Uani 0.582(15) 1 d PDU A 1
H32A H 0.4923 0.0835 0.0882 0.094 Uiso 0.582(15) 1 calc PR A 1
H32B H 0.4234 0.1612 0.1266 0.094 Uiso 0.582(15) 1 calc PR A 1
H32C H 0.4452 0.0409 0.1592 0.094 Uiso 0.582(15) 1 calc PR A 1
C31' C 0.5027(11) 0.0999(9) 0.2132(6) 0.065(4) Uani 0.418(15) 1 d PDU A 2
H31C H 0.4493 0.0572 0.2185 0.078 Uiso 0.418(15) 1 calc PR A 2
H31D H 0.5512 0.0531 0.2285 0.078 Uiso 0.418(15) 1 calc PR A 2
C32' C 0.5140(14) 0.1434(16) 0.1384(9) 0.079(9) Uani 0.418(15) 1 d PDU A 2
H32D H 0.5177 0.0806 0.1049 0.095 Uiso 0.418(15) 1 calc PR A 2
H32E H 0.5663 0.1876 0.1358 0.095 Uiso 0.418(15) 1 calc PR A 2
H32F H 0.4655 0.1906 0.1256 0.095 Uiso 0.418(15) 1 calc PR A 2
B1 B 0.3901(3) 0.5463(4) 0.3361(3) 0.0384(11) Uani 1 1 d . . .
Li1 Li 0.5000 0.3611(8) 0.2500 0.049(2) Uani 1 2 d S . .

loop_
_atom_site_aniso_label
_atom_site_aniso_U_11
_atom_site_aniso_U_22
_atom_site_aniso_U_33
_atom_site_aniso_U_23
_atom_site_aniso_U_13
_atom_site_aniso_U_12
Ga1 0.0334(3) 0.0263(3) 0.0412(4) 0.000 0.0016(3) 0.000
N1 0.0314(18) 0.0312(18) 0.051(2) -0.0038(15) -0.0001(15) -0.0028(16)
N2 0.043(2) 0.0315(18) 0.047(2) -0.0037(16) 0.0039(17) -0.0013(17)
C1 0.038(2) 0.036(2) 0.047(3) -0.003(2) -0.005(2) -0.005(2)
C2 0.044(3) 0.046(3) 0.051(3) 0.004(2) 0.003(2) 0.001(2)
C3 0.042(3) 0.057(3) 0.059(3) -0.006(2) 0.006(2) 0.005(2)
C4 0.042(2) 0.069(3) 0.050(3) -0.009(2) 0.009(3) -0.011(3)
C5 0.062(3) 0.055(3) 0.048(3) 0.009(2) -0.003(2) -0.013(3)
C6 0.046(3) 0.041(2) 0.052(3) -0.001(2) 0.000(2) -0.001(2)
C10 0.040(2) 0.030(2) 0.055(3) -0.0004(18) 0.000(2) -0.005(2)
C11 0.051(3) 0.042(3) 0.052(3) -0.006(2) -0.004(2) 0.003(2)
C12 0.054(3) 0.048(2) 0.071(3) 0.001(3) -0.005(3) -0.020(2)
C13 0.044(3) 0.065(3) 0.061(3) -0.008(3) -0.007(2) 0.006(3)
C20 0.068(4) 0.032(2) 0.044(3) -0.0107(18) 0.002(2) -0.006(2)
C21 0.061(3) 0.046(3) 0.103(4) -0.020(3) -0.001(3) 0.005(3)
C22 0.051(3) 0.064(3) 0.072(3) -0.023(3) -0.001(3) -0.014(3)
C23 0.093(4) 0.069(3) 0.053(3) -0.016(2) -0.006(3) -0.021(3)
O1 0.093(4) 0.030(2) 0.096(4) 0.000 -0.037(3) 0.000
C31 0.073(8) 0.048(7) 0.140(15) -0.037(10) -0.025(10) 0.011(6)
C32 0.059(7) 0.074(9) 0.103(10) 0.017(7) 0.014(7) 0.001(6)
C31' 0.089(9) 0.028(7) 0.076(8) -0.002(5) 0.021(10) -0.009(8)
C32' 0.10(2) 0.059(14) 0.076(14) 0.036(11) 0.069(14) 0.015(13)
B1 0.037(3) 0.031(2) 0.047(3) 0.002(2) 0.004(2) 0.005(2)
Li1 0.049(6) 0.042(6) 0.056(6) 0.000 0.005(6) 0.000

loop_
_atom_type_symbol
_atom_type_description
_atom_type_scat_dispersion_real
_atom_type_scat_dispersion_imag
_atom_type_scat_source
C C 0.0033 0.0016 'International Tables Vol C Tables 4.2.6.8 and 6.1.1.4'
H H 0.0000 0.0000 'International Tables Vol C Tables 4.2.6.8 and 6.1.1.4'
B B 0.0013 0.0007 'International Tables Vol C Tables 4.2.6.8 and 6.1.1.4'
Ga Ga 0.2307 1.6083 'International Tables Vol C Tables 4.2.6.8 and 6.1.1.4'
Li Li -0.0003 0.0001 'International Tables Vol C Tables 4.2.6.8 and 6.1.1.4'
N N 0.0061 0.0033 'International Tables Vol C Tables 4.2.6.8 and 6.1.1.4'
O O 0.0106 0.0060 'International Tables Vol C Tables 4.2.6.8 and 6.1.1.4'

loop_
_geom_angle_atom_site_label_1
_geom_angle_atom_site_label_2
_geom_angle_atom_site_label_3
_geom_angle
_geom_angle_site_symmetry_1
_geom_angle_site_symmetry_3
_geom_angle_publ_flag
N2 Ga1 N2 140.92(19) 4_655 . ?
N2 Ga1 N1 131.31(14) 4_655 . ?
N2 Ga1 N1 75.07(13) . . ?
N2 Ga1 N1 75.07(13) 4_655 4_655 ?
N2 Ga1 N1 131.31(14) . 4_655 ?
N1 Ga1 N1 106.01(18) . 4_655 ?
N2 Ga1 B1 36.56(14) 4_655 4_655 ?
N2 Ga1 B1 154.64(15) . 4_655 ?
N1 Ga1 B1 126.99(14) . 4_655 ?
N1 Ga1 B1 38.52(14) 4_655 4_655 ?
N2 Ga1 B1 154.64(15) 4_655 . ?
N2 Ga1 B1 36.56(14) . . ?
N1 Ga1 B1 38.52(14) . . ?
N1 Ga1 B1 126.99(14) 4_655 . ?
B1 Ga1 B1 162.7(2) 4_655 . ?
N2 Ga1 Li1 109.54(9) 4_655 . ?
N2 Ga1 Li1 109.54(9) . . ?
N1 Ga1 Li1 53.01(9) . . ?
N1 Ga1 Li1 53.01(9) 4_655 . ?
B1 Ga1 Li1 81.37(11) 4_655 . ?
B1 Ga1 Li1 81.37(11) . . ?
C10 N1 B1 122.5(3) . . ?
C10 N1 Ga1 131.5(3) . . ?
B1 N1 Ga1 86.0(2) . . ?
C10 N1 Li1 104.2(3) . . ?
B1 N1 Li1 128.0(3) . . ?
Ga1 N1 Li1 78.4(2) . . ?
B1 N2 C20 135.1(4) . . ?
B1 N2 Ga1 91.3(2) . . ?
C20 N2 Ga1 133.4(3) . . ?
C6 C1 C2 116.3(4) . . ?
C6 C1 B1 121.1(4) . . ?
C2 C1 B1 122.6(4) . . ?
C3 C2 C1 122.2(4) . . ?
C4 C3 C2 119.4(4) . . ?
C3 C4 C5 120.5(4) . . ?
C4 C5 C6 119.8(4) . . ?
C5 C6 C1 121.9(4) . . ?
N1 C10 C13 112.5(3) . . ?
N1 C10 C11 108.3(3) . . ?
C13 C10 C11 108.5(4) . . ?
N1 C10 C12 111.5(3) . . ?
C13 C10 C12 107.9(4) . . ?
C11 C10 C12 108.0(3) . . ?
N2 C20 C22 109.3(3) . . ?
N2 C20 C23 111.1(3) . . ?
C22 C20 C23 108.7(4) . . ?
N2 C20 C21 109.1(4) . . ?
C22 C20 C21 108.3(4) . . ?
C23 C20 C21 110.3(4) . . ?
C31' O1 C31' 59.6(10) . 4_655 ?
C31' O1 C31 98.2(11) 4_655 . ?
C31' O1 C31 98.2(11) . 4_655 ?
C31 O1 C31 139.8(14) . 4_655 ?
C31' O1 Li1 150.2(5) . . ?
C31' O1 Li1 150.2(5) 4_655 . ?
C31 O1 Li1 110.1(7) . . ?
C31 O1 Li1 110.1(7) 4_655 . ?
C32 C31 O1 111.6(11) . . ?
O1 C31' C32' 99.4(12) . . ?
N2 B1 N1 107.7(4) . . ?
N2 B1 C1 125.9(4) . . ?
N1 B1 C1 126.4(4) . . ?
N2 B1 Ga1 52.2(2) . . ?
N1 B1 Ga1 55.52(19) . . ?
C1 B1 Ga1 177.8(3) . . ?
O1 Li1 N1 131.4(2) . 4_655 ?
O1 Li1 N1 131.4(2) . . ?
N1 Li1 N1 97.3(4) 4_655 . ?
O1 Li1 Ga1 180.0 . . ?
N1 Li1 Ga1 48.6(2) 4_655 . ?
N1 Li1 Ga1 48.6(2) . . ?

loop_
_geom_bond_atom_site_label_1
_geom_bond_atom_site_label_2
_geom_bond_distance
_geom_bond_site_symmetry_2
_geom_bond_publ_flag
Ga1 N2 1.887(3) 4_655 ?
Ga1 N2 1.887(3) . ?
Ga1 N1 1.974(3) . ?
Ga1 N1 1.974(3) 4_655 ?
Ga1 B1 2.389(5) 4_655 ?
Ga1 B1 2.389(5) . ?
Ga1 Li1 2.576(9) . ?
N1 C10 1.472(5) . ?
N1 B1 1.491(5) . ?
N1 Li1 2.101(7) . ?
N2 B1 1.423(5) . ?
N2 C20 1.477(5) . ?
C1 C6 1.393(5) . ?
C1 C2 1.396(5) . ?
C1 B1 1.581(6) . ?
C2 C3 1.388(6) . ?
C3 C4 1.368(6) . ?
C4 C5 1.368(6) . ?
C5 C6 1.387(6) . ?
C10 C13 1.525(6) . ?
C10 C11 1.530(5) . ?
C10 C12 1.533(6) . ?
C20 C22 1.510(6) . ?
C20 C23 1.529(6) . ?
C20 C21 1.532(6) . ?
O1 C31' 1.382(10) . ?
O1 C31' 1.382(10) 4_655 ?
O1 C31 1.536(13) . ?
O1 C31 1.536(13) 4_655 ?
O1 Li1 1.926(10) . ?
C31 C32 1.459(14) . ?
C31' C32' 1.499(15) . ?
Li1 N1 2.101(7) 4_655 ?

loop_
_geom_torsion_atom_site_label_1
_geom_torsion_atom_site_label_2
_geom_torsion_atom_site_label_3
_geom_torsion_atom_site_label_4
_geom_torsion
_geom_torsion_site_symmetry_1
_geom_torsion_site_symmetry_2
_geom_torsion_site_symmetry_3
_geom_torsion_site_symmetry_4
_geom_torsion_publ_flag
N2 Ga1 N1 C10 -14.7(4) 4_655 . . . ?
N2 Ga1 N1 C10 131.9(3) . . . . ?
N1 Ga1 N1 C10 -98.7(3) 4_655 . . . ?
B1 Ga1 N1 C10 -62.2(4) 4_655 . . . ?
B1 Ga1 N1 C10 131.1(4) . . . . ?
Li1 Ga1 N1 C10 -98.7(3) . . . . ?
N2 Ga1 N1 B1 -145.9(2) 4_655 . . . ?
N2 Ga1 N1 B1 0.8(2) . . . . ?
N1 Ga1 N1 B1 130.1(2) 4_655 . . . ?
B1 Ga1 N1 B1 166.73(18) 4_655 . . . ?
Li1 Ga1 N1 B1 130.1(2) . . . . ?
N2 Ga1 N1 Li1 84.00(17) 4_655 . . . ?
N2 Ga1 N1 Li1 -129.36(14) . . . . ?
N1 Ga1 N1 Li1 0.0 4_655 . . . ?
B1 Ga1 N1 Li1 36.59(19) 4_655 . . . ?
B1 Ga1 N1 Li1 -130.1(2) . . . . ?
N2 Ga1 N2 B1 138.3(2) 4_655 . . . ?
N1 Ga1 N2 B1 -0.8(2) . . . . ?
N1 Ga1 N2 B1 -99.2(3) 4_655 . . . ?
B1 Ga1 N2 B1 -153.9(4) 4_655 . . . ?
Li1 Ga1 N2 B1 -41.7(2) . . . . ?
N2 Ga1 N2 C20 -46.3(3) 4_655 . . . ?
N1 Ga1 N2 C20 174.6(4) . . . . ?
N1 Ga1 N2 C20 76.2(4) 4_655 . . . ?
B1 Ga1 N2 C20 21.5(6) 4_655 . . . ?
B1 Ga1 N2 C20 175.4(5) . . . . ?
Li1 Ga1 N2 C20 133.7(3) . . . . ?
C6 C1 C2 C3 1.3(6) . . . . ?
B1 C1 C2 C3 -176.3(4) . . . . ?
C1 C2 C3 C4 -1.3(7) . . . . ?
C2 C3 C4 C5 1.2(7) . . . . ?
C3 C4 C5 C6 -1.2(7) . . . . ?
C4 C5 C6 C1 1.3(7) . . . . ?
C2 C1 C6 C5 -1.3(6) . . . . ?
B1 C1 C6 C5 176.4(4) . . . . ?
B1 N1 C10 C13 40.5(5) . . . . ?
Ga1 N1 C10 C13 -76.5(4) . . . . ?
Li1 N1 C10 C13 -163.4(3) . . . . ?
B1 N1 C10 C11 160.3(3) . . . . ?
Ga1 N1 C10 C11 43.4(4) . . . . ?
Li1 N1 C10 C11 -43.5(4) . . . . ?
B1 N1 C10 C12 -80.9(4) . . . . ?
Ga1 N1 C10 C12 162.1(3) . . . . ?
Li1 N1 C10 C12 75.2(4) . . . . ?
B1 N2 C20 C22 160.3(4) . . . . ?
Ga1 N2 C20 C22 -13.2(5) . . . . ?
B1 N2 C20 C23 40.3(6) . . . . ?
Ga1 N2 C20 C23 -133.2(4) . . . . ?
B1 N2 C20 C21 -81.5(5) . . . . ?
Ga1 N2 C20 C21 105.0(4) . . . . ?
C31' O1 C31 C32 57.3(14) . . . . ?
C31' O1 C31 C32 80.6(17) 4_655 . . . ?
C31 O1 C31 C32 71.2(13) 4_655 . . . ?
Li1 O1 C31 C32 -108.8(13) . . . . ?
C31' O1 C31' C32' -176(2) 4_655 . . . ?
C31 O1 C31' C32' -23.4(12) . . . . ?
C31 O1 C31' C32' 165.5(14) 4_655 . . . ?
Li1 O1 C31' C32' 4(2) . . . . ?
C20 N2 B1 N1 -174.2(4) . . . . ?
Ga1 N2 B1 N1 1.1(3) . . . . ?
C20 N2 B1 C1 3.4(7) . . . . ?
Ga1 N2 B1 C1 178.7(4) . . . . ?
C20 N2 B1 Ga1 -175.3(5) . . . . ?
C10 N1 B1 N2 -139.0(4) . . . . ?
Ga1 N1 B1 N2 -1.0(3) . . . . ?
Li1 N1 B1 N2 70.8(5) . . . . ?
C10 N1 B1 C1 43.3(6) . . . . ?
Ga1 N1 B1 C1 -178.7(4) . . . . ?
Li1 N1 B1 C1 -106.9(5) . . . . ?
C10 N1 B1 Ga1 -138.0(4) . . . . ?
Li1 N1 B1 Ga1 71.8(3) . . . . ?
C6 C1 B1 N2 -112.3(5) . . . . ?
C2 C1 B1 N2 65.2(6) . . . . ?
C6 C1 B1 N1 64.9(6) . . . . ?
C2 C1 B1 N1 -117.6(5) . . . . ?
N2 Ga1 B1 N2 -101.4(5) 4_655 . . . ?
N1 Ga1 B1 N2 178.7(4) . . . . ?
N1 Ga1 B1 N2 111.8(2) 4_655 . . . ?
Li1 Ga1 B1 N2 140.6(2) . . . . ?
N2 Ga1 B1 N1 79.9(4) 4_655 . . . ?
N2 Ga1 B1 N1 -178.7(4) . . . . ?
N1 Ga1 B1 N1 -66.9(3) 4_655 . . . ?
Li1 Ga1 B1 N1 -38.14(19) . . . . ?
C31' O1 Li1 N1 -72.4(14) . . . 4_655 ?
C31' O1 Li1 N1 107.6(14) 4_655 . . 4_655 ?
C31 O1 Li1 N1 -53.4(5) . . . 4_655 ?
C31 O1 Li1 N1 126.6(5) 4_655 . . 4_655 ?
C31' O1 Li1 N1 107.6(14) . . . . ?
C31' O1 Li1 N1 -72.4(14) 4_655 . . . ?
C31 O1 Li1 N1 126.6(5) . . . . ?
C31 O1 Li1 N1 -53.4(5) 4_655 . . . ?
C10 N1 Li1 O1 -49.8(3) . . . . ?
B1 N1 Li1 O1 104.6(3) . . . . ?
Ga1 N1 Li1 O1 180.0 . . . . ?
C10 N1 Li1 N1 130.2(3) . . . 4_655 ?
B1 N1 Li1 N1 -75.4(3) . . . 4_655 ?
Ga1 N1 Li1 N1 0.0 . . . 4_655 ?
C10 N1 Li1 Ga1 130.2(3) . . . . ?
B1 N1 Li1 Ga1 -75.4(3) . . . . ?
N2 Ga1 Li1 N1 52.44(16) 4_655 . . 4_655 ?
N2 Ga1 Li1 N1 -127.56(16) . . . 4_655 ?
N1 Ga1 Li1 N1 180.0 . . . 4_655 ?
B1 Ga1 Li1 N1 28.79(16) 4_655 . . 4_655 ?
B1 Ga1 Li1 N1 -151.21(16) . . . 4_655 ?
N2 Ga1 Li1 N1 -127.56(16) 4_655 . . . ?
N2 Ga1 Li1 N1 52.44(16) . . . . ?
N1 Ga1 Li1 N1 180.0 4_655 . . . ?
B1 Ga1 Li1 N1 -151.21(16) 4_655 . . . ?
B1 Ga1 Li1 N1 28.79(16) . . . . ?
